data_7231647
loop_
_publ_author_name
'Dufaye, Maxime'
'Duval, Sylvain'
'Nursiah, Kelvinraj'
'Stoclet, Gregory'
'Trivelli, Xavier'
'Loiseau, Thierry'

_publ_section_title
;
 Bottom-up synthesis of functionalized {Ce4(SiW9O34)2(l)2}
 polyoxometalates
;
_journal_issue 44
_journal_name_full CrystEngComm
_journal_page_first 7144
_journal_paper_doi 10.1039/C8CE01447G
_journal_volume 20
_journal_year 2018
_chemical_formula_moiety 'C10 H13 Ce4 Cs2.5 Na7.5 O97 Si2 W18, 4(O)'
_chemical_formula_sum 'C10 H13 Ce4 Cs2.5 Na7.5 O101 Si2 W18'
_chemical_formula_weight 6179.86
_space_group_crystal_system monoclinic
_space_group_IT_number 14
_space_group_name_Hall '-P 2yn'
_space_group_name_H-M_alt 'P 1 21/n 1'
_symmetry_space_group_name_Hall '-P 2yn'
_symmetry_space_group_name_H-M 'P 1 21/n 1'
_atom_sites_solution_hydrogens geom
_atom_sites_solution_primary iterative
_audit_creation_date 2017-05-11
_audit_creation_method
;
Olex2 1.2
(compiled 2017.03.28 svn.r3405 for OlexSys, GUI svn.r5337)
;
_audit_update_record
;
2018-06-21 deposited with the CCDC.
2018-10-11 downloaded from the CCDC.
;
_cell_angle_alpha 90
_cell_angle_beta 98.754(3)
_cell_angle_gamma 90
_cell_formula_units_Z 2
_cell_length_a 13.2090(7)
_cell_length_b 12.8421(6)
_cell_length_c 28.4056(14)
_cell_measurement_reflns_used 9823
_cell_measurement_temperature 100.01
_cell_measurement_theta_max 26.45
_cell_measurement_theta_min 2.22
_cell_volume 4762.3(4)
_computing_molecular_graphics 'Olex2 (Dolomanov et al., 2009)'
_computing_publication_material 'Olex2 (Dolomanov et al., 2009)'
_computing_structure_refinement 'XL (Sheldrick, 2008)'
_computing_structure_solution 'olex2.solve (Bourhis et al., 2015)'
_diffrn_ambient_temperature 100.01
_diffrn_measured_fraction_theta_full 1.000
_diffrn_measured_fraction_theta_max 0.974
_diffrn_measurement_device_type 'Bruker APEX-II CCD'
_diffrn_measurement_method '\f and \w scans'
_diffrn_radiation_type MoK\a
_diffrn_radiation_wavelength 0.71073
_diffrn_reflns_av_R_equivalents 0.0495
_diffrn_reflns_av_unetI/netI 0.0237
_diffrn_reflns_Laue_measured_fraction_full 1.000
_diffrn_reflns_Laue_measured_fraction_max 0.974
_diffrn_reflns_limit_h_max 16
_diffrn_reflns_limit_h_min -16
_diffrn_reflns_limit_k_max 16
_diffrn_reflns_limit_k_min -16
_diffrn_reflns_limit_l_max 35
_diffrn_reflns_limit_l_min -35
_diffrn_reflns_number 106571
_diffrn_reflns_point_group_measured_fraction_full 1.000
_diffrn_reflns_point_group_measured_fraction_max 0.974
_diffrn_reflns_theta_full 25.242
_diffrn_reflns_theta_max 26.492
_diffrn_reflns_theta_min 1.451
_exptl_absorpt_coefficient_mu 24.633
_exptl_absorpt_correction_T_max 0.7457
_exptl_absorpt_correction_T_min 0.3307
_exptl_absorpt_correction_type numerical
_exptl_absorpt_process_details 'SADABS 'numerical''
_exptl_crystal_colour 'clear yellow'
_exptl_crystal_colour_lustre clear
_exptl_crystal_colour_primary yellow
_exptl_crystal_density_diffrn 4.310
_exptl_crystal_description prism
_exptl_crystal_F_000 5386
_exptl_crystal_size_max 0.1
_exptl_crystal_size_mid 0.05
_exptl_crystal_size_min 0.05
_refine_diff_density_max 3.704
_refine_diff_density_min -3.392
_refine_diff_density_rms 0.541
_refine_ls_extinction_method none
_refine_ls_goodness_of_fit_ref 1.104
_refine_ls_hydrogen_treatment constr
_refine_ls_matrix_type full
_refine_ls_number_parameters 413
_refine_ls_number_reflns 9773
_refine_ls_number_restraints 0
_refine_ls_restrained_S_all 1.104
_refine_ls_R_factor_all 0.0653
_refine_ls_R_factor_gt 0.0637
_refine_ls_shift/su_max 0.001
_refine_ls_shift/su_mean 0.000
_refine_ls_structure_factor_coef Fsqd
_refine_ls_weighting_details 'w=1/[\s^2^(Fo^2^)+(0.0925P)^2^+1049.7632P] where P=(Fo^2^+2Fc^2^)/3'
_refine_ls_weighting_scheme calc
_refine_ls_wR_factor_gt 0.1934
_refine_ls_wR_factor_ref 0.1963
_reflns_Friedel_coverage 0.000
_reflns_number_gt 9561
_reflns_number_total 9773
_reflns_threshold_expression 'I > 2\s(I)'
_cod_data_source_file c8ce01447g2.cif
_cod_data_source_block kn033monop_hklf5
_cod_depositor_comments
;
Adding full bibliography for 7231646--7231650.cif.

2024-03-12
Z value and formula fixed to values more according to usual
chemical conventions.                 miguel
;
_cod_original_formula_weight 3089.93
_cod_original_formula_moiety 'C5 H6.5 Ce2 Cs1.25 Na3.75 O48.5 Si W9, 2(O)'
_cod_original_formula_units_Z 4
_cod_original_formula_sum 'C5 H6.50 Ce2 Cs1.25 Na3.75 O50.50 Si W9'
_cod_database_code 7231647
_shelx_shelxl_version_number 2014/7
_shelx_space_group_comment
;
The symmetry employed for this shelxl refinement is uniquely defined
by the following loop, which should always be used as a source of
symmetry information in preference to the above space-group names.
They are only intended as comments.
;
_olex2_refinement_description
;
1. Twinned data refinement
 Scales: 0.8969(9)
 0.1031(9)
2. Fixed Uiso
 At 1.2 times of:
  All C(H,H) groups
 At 1.5 times of:
  All O(H) groups
3. Others
 Fixed Sof: Cs1(0.75) OW3(0.7) Na3(0.75) H10B(0.5) OW2(0.3) OW11(0.5)
 OW12(0.5) OW9(0.33333) OW8(0.33333) Cs2(0.25) Cs3(0.25) OW10(0.33333) OW14(0.5)
4.a Secondary CH2 refined with riding coordinates:
 C19(H19A,H19B), C10(H10A,H10B), C0AA(H0AA,H0AB)
4.b Tetrahedral OH refined with riding coordinates:
 O39(H39)
;
_olex2_exptl_crystal_mounting_method 'mitegen loop'
_olex2_submission_special_instructions 'No special instructions were received'

loop_
_space_group_symop_operation_xyz
'x, y, z'
'-x+1/2, y+1/2, -z+1/2'
'-x, -y, -z'
'x-1/2, -y-1/2, z-1/2'

loop_
_atom_site_label
_atom_site_type_symbol
_atom_site_fract_x
_atom_site_fract_y
_atom_site_fract_z
_atom_site_U_iso_or_equiv
_atom_site_adp_type
_atom_site_occupancy
_atom_site_site_symmetry_order
_atom_site_calc_flag
_atom_site_refinement_flags_posn
_atom_site_refinement_flags_occupancy
W8 W 0.04163(7) 1.62096(8) 0.36811(3) 0.0057(2) Uani 1 1 d . .
W9 W 0.28368(7) 1.57748(8) 0.42261(4) 0.0076(2) Uani 1 1 d . .
W5 W 0.18077(8) 1.13944(8) 0.48205(4) 0.0086(2) Uani 1 1 d . .
W3 W 0.05279(8) 1.37936(8) 0.29558(3) 0.0074(2) Uani 1 1 d . .
W1 W 0.29374(8) 1.34004(8) 0.34924(4) 0.0083(2) Uani 1 1 d . .
W4 W 0.35333(8) 1.32379(8) 0.48154(4) 0.0087(2) Uani 1 1 d . .
W2 W 0.11782(8) 1.15188(8) 0.34965(4) 0.0086(2) Uani 1 1 d . .
Ce1 Ce 0.09593(10) 1.60220(11) 0.50013(5) 0.0060(3) Uani 1 1 d . .
Ce2 Ce 0.16755(11) 1.35594(11) 0.56973(5) 0.0077(3) Uani 1 1 d . .
W7 W -0.15752(7) 1.40616(8) 0.36918(3) 0.0061(2) Uani 1 1 d . .
W6 W -0.08806(8) 1.17802(8) 0.42318(3) 0.0076(2) Uani 1 1 d . .
O14 O 0.1233(13) 1.4995(13) 0.4254(6) 0.006(3) Uiso 1 1 d . .
O15 O 0.1806(14) 1.3105(14) 0.4619(6) 0.009(4) Uiso 1 1 d . .
O33 O 0.2446(14) 1.6388(15) 0.4745(6) 0.009(4) Uiso 1 1 d . .
O30 O -0.1318(14) 1.2330(14) 0.4752(6) 0.010(4) Uiso 1 1 d . .
O16 O -0.0171(12) 1.3484(13) 0.4251(6) 0.004(3) Uiso 1 1 d . .
O21 O -0.1806(14) 1.2636(14) 0.3814(6) 0.009(4) Uiso 1 1 d . .
O17 O 0.3239(14) 1.1764(15) 0.4855(7) 0.011(4) Uiso 1 1 d . .
O3 O 0.0547(15) 1.2329(16) 0.2926(7) 0.015(4) Uiso 1 1 d . .
O12 O 0.3440(14) 1.2976(15) 0.4105(7) 0.011(4) Uiso 1 1 d . .
O31 O -0.1982(13) 1.4523(13) 0.4270(6) 0.006(3) Uiso 1 1 d . .
O1 O 0.2452(14) 1.2022(14) 0.3323(6) 0.009(4) Uiso 1 1 d . .
O32 O 0.0165(14) 1.6831(14) 0.4268(6) 0.009(3) Uiso 1 1 d . .
O36 O 0.3053(12) 1.3664(13) 0.6352(6) 0.002(3) Uiso 1 1 d . .
O6 O 0.4022(14) 1.3419(14) 0.3218(7) 0.010(4) Uiso 1 1 d . .
O8 O -0.0084(15) 1.1617(15) 0.3698(7) 0.012(4) Uiso 1 1 d . .
O37 O 0.1894(15) 1.2419(16) 0.6396(7) 0.016(4) Uiso 1 1 d . .
O22 O -0.2669(15) 1.4333(15) 0.3298(7) 0.013(4) Uiso 1 1 d . .
O13 O 0.1299(13) 1.3290(14) 0.3707(6) 0.008(3) Uiso 1 1 d . .
O5 O 0.1953(16) 1.3851(17) 0.2920(7) 0.017(4) Uiso 1 1 d . .
O35 O 0.0712(13) 1.4344(13) 0.5138(6) 0.004(3) Uiso 1 1 d . .
O4 O 0.0057(14) 1.4133(15) 0.2377(7) 0.011(4) Uiso 1 1 d . .
O29 O 0.1674(14) 1.1915(14) 0.5403(6) 0.009(4) Uiso 1 1 d . .
O9 O -0.0699(15) 1.3730(16) 0.3255(7) 0.014(4) Uiso 1 1 d . .
O11 O 0.2851(13) 1.4790(14) 0.3701(6) 0.008(3) Uiso 1 1 d . .
O19 O 0.0387(14) 1.1388(15) 0.4613(7) 0.012(4) Uiso 1 1 d . .
O7 O 0.1820(14) 1.1248(15) 0.4100(7) 0.012(4) Uiso 1 1 d . .
O34 O 0.3192(14) 1.3543(15) 0.5399(7) 0.012(4) Uiso 1 1 d . .
O10 O 0.0653(13) 1.5178(13) 0.3242(6) 0.005(3) Uiso 1 1 d . .
O23 O -0.0881(14) 1.5453(14) 0.3735(7) 0.010(4) Uiso 1 1 d . .
O25 O 0.1814(14) 1.6566(15) 0.3797(7) 0.011(4) Uiso 1 1 d . .
O27 O 0.3421(14) 1.4662(14) 0.4608(6) 0.009(3) Uiso 1 1 d . .
O20 O -0.1523(14) 1.0631(15) 0.4149(7) 0.011(4) Uiso 1 1 d . .
O24 O 0.0014(15) 1.7177(16) 0.3275(7) 0.015(4) Uiso 1 1 d . .
O18 O 0.2007(15) 1.0074(15) 0.4936(7) 0.012(4) Uiso 1 1 d . .
O26 O 0.3901(16) 1.6497(17) 0.4134(7) 0.017(4) Uiso 1 1 d . .
O2 O 0.1103(15) 1.0298(15) 0.3230(7) 0.013(4) Uiso 1 1 d . .
O28 O 0.4852(16) 1.3123(17) 0.4932(7) 0.018(4) Uiso 1 1 d . .
C15 C 0.269(2) 1.285(2) 0.6582(10) 0.016(6) Uiso 1 1 d . .
C19 C 0.322(3) 1.250(3) 0.7084(13) 0.033(8) Uiso 1 1 d . .
H19A H 0.3393 1.1750 0.7076 0.040 Uiso 1 1 calc R .
H19B H 0.3873 1.2891 0.7171 0.040 Uiso 1 1 calc R .
Cs1 Cs 0.4407(2) 1.5373(3) 0.59274(14) 0.0420(9) Uani 0.75 1 d . P
Na1 Na 0.4660(10) 1.2604(11) 0.2559(4) 0.022(3) Uani 1 1 d . .
OW4 O 0.310(2) 1.355(2) 0.2170(10) 0.036(6) Uiso 1 1 d . .
OW3 O 0.391(4) 1.106(4) 0.2853(16) 0.046(10) Uiso 0.7 1 d . P
OW5 O 0.5613(18) 1.4187(19) 0.2554(8) 0.026(5) Uiso 1 1 d . .
Na4 Na 0.3359(9) 1.8311(9) 0.5041(6) 0.027(3) Uani 1 1 d . .
Na2 Na 0.5842(18) 1.221(2) 0.3989(8) 0.070(7) Uani 1 1 d . .
OW1 O 0.240(3) 1.112(3) 0.2135(15) 0.068(10) Uiso 1 1 d . .
Na3 Na 0.289(2) 1.768(2) 0.3418(8) 0.050(6) Uani 0.75 1 d . P
C10 C 0.255(3) 1.269(4) 0.7451(16) 0.042(9) Uiso 1 1 d . .
H10A H 0.2894 1.2411 0.7760 0.050 Uiso 1 1 calc R .
H10B H 0.1910 1.2281 0.7362 0.050 Uiso 0.5 1 calc R P
C5 C 0.170(3) 1.399(3) 0.7919(14) 0.034(8) Uiso 1 1 d . .
C0AA C 0.226(3) 1.382(4) 0.7524(17) 0.044(10) Uiso 1 1 d . .
H0AA H 0.2890 1.4239 0.7574 0.053 Uiso 1 1 calc R .
H0AB H 0.1831 1.4067 0.7229 0.053 Uiso 1 1 calc R .
OW6 O 0.457(3) 1.592(3) 0.2854(14) 0.061(9) Uiso 1 1 d . .
OW16 O -0.278(3) 1.110(3) 0.6011(12) 0.051(8) Uiso 1 1 d . .
OW2 O 0.345(8) 1.125(8) 0.255(4) 0.04(2) Uiso 0.3 1 d . P
O39 O 0.212(2) 1.473(2) 0.8207(9) 0.033(6) Uiso 1 1 d . .
H39 H 0.2508 1.5094 0.8066 0.050 Uiso 1 1 calc R .
O38 O 0.106(3) 1.338(3) 0.8011(12) 0.055(8) Uiso 1 1 d . .
OW15 O 0.354(3) 1.020(3) 0.6000(15) 0.072(11) Uiso 1 1 d . .
OW7 O 0.409(4) 1.074(4) 0.3959(16) 0.081(12) Uiso 1 1 d . .
OW11 O 0.429(8) 1.827(8) 0.458(4) 0.09(3) Uiso 0.5 1 d . P
OW12 O 0.510(8) 1.963(7) 0.494(4) 0.08(3) Uiso 0.5 1 d . P
OW9 O 0.480(7) 1.807(7) 0.347(4) 0.04(2) Uiso 0.3333 1 d . P
OW8 O 0.443(6) 1.778(6) 0.328(3) 0.029(16) Uiso 0.3333 1 d . P
Cs2 Cs 0.0774(8) 1.0669(8) 0.6561(4) 0.036(2) Uani 0.25 1 d . P
Cs3 Cs -0.0442(17) 1.0985(10) 0.5788(5) 0.080(5) Uani 0.25 1 d . P
Si1 Si 0.1029(5) 1.3723(5) 0.4221(2) 0.0058(12) Uani 1 1 d . .
OW10 O 0.514(8) 1.800(8) 0.381(4) 0.05(2) Uiso 0.3333 1 d . P
OW14 O 0.462(5) 1.383(5) 0.619(2) 0.045(14) Uiso 0.5 1 d . P
OW13 O 0.362(4) 1.658(4) 0.6498(18) 0.093(15) Uiso 1 1 d . .

loop_
_atom_site_aniso_label
_atom_site_aniso_U_11
_atom_site_aniso_U_22
_atom_site_aniso_U_33
_atom_site_aniso_U_23
_atom_site_aniso_U_13
_atom_site_aniso_U_12
W8 0.0069(4) 0.0079(5) 0.0024(4) 0.0004(3) 0.0008(3) -0.0012(3)
W9 0.0055(4) 0.0108(5) 0.0068(4) -0.0016(4) 0.0015(4) -0.0031(4)
W5 0.0117(5) 0.0081(5) 0.0063(4) 0.0000(4) 0.0021(4) 0.0005(4)
W3 0.0085(4) 0.0108(5) 0.0034(4) -0.0015(4) 0.0021(3) -0.0018(4)
W1 0.0080(5) 0.0119(5) 0.0060(4) -0.0023(4) 0.0042(4) -0.0012(4)
W4 0.0063(4) 0.0137(5) 0.0063(4) -0.0004(4) 0.0014(4) 0.0003(4)
W2 0.0124(5) 0.0081(5) 0.0062(4) -0.0024(4) 0.0038(4) -0.0013(4)
Ce1 0.0071(6) 0.0079(6) 0.0029(6) -0.0009(5) 0.0007(5) -0.0022(5)
Ce2 0.0069(6) 0.0105(7) 0.0057(6) -0.0003(5) 0.0011(5) -0.0003(5)
W7 0.0054(4) 0.0104(5) 0.0023(4) -0.0014(4) -0.0003(3) -0.0017(4)
W6 0.0100(5) 0.0083(5) 0.0052(4) -0.0024(4) 0.0028(4) -0.0037(4)
Cs1 0.0178(13) 0.051(2) 0.060(2) -0.0294(17) 0.0139(14) -0.0120(13)
Na1 0.022(6) 0.031(7) 0.016(6) -0.001(5) 0.011(5) 0.006(5)
Na4 0.011(6) 0.011(6) 0.054(9) 0.010(6) -0.010(6) 0.001(5)
Na2 0.064(13) 0.084(16) 0.063(13) 0.013(12) 0.010(10) 0.045(12)
Na3 0.074(17) 0.053(14) 0.027(11) 0.014(10) 0.025(11) 0.013(13)
Cs2 0.040(5) 0.031(5) 0.039(5) -0.002(4) 0.010(4) 0.001(4)
Cs3 0.149(16) 0.036(6) 0.049(7) 0.001(5) -0.001(9) -0.031(8)
Si1 0.009(3) 0.006(3) 0.002(3) -0.001(2) -0.001(2) -0.002(2)

loop_
_atom_type_symbol
_atom_type_description
_atom_type_scat_dispersion_real
_atom_type_scat_dispersion_imag
_atom_type_scat_source
C C 0.0033 0.0016 'International Tables Vol C Tables 4.2.6.8 and 6.1.1.4'
H H 0.0000 0.0000 'International Tables Vol C Tables 4.2.6.8 and 6.1.1.4'
Ce Ce -0.2486 2.6331 'International Tables Vol C Tables 4.2.6.8 and 6.1.1.4'
Cs Cs -0.3680 2.1192 'International Tables Vol C Tables 4.2.6.8 and 6.1.1.4'
Na Na 0.0362 0.0249 'International Tables Vol C Tables 4.2.6.8 and 6.1.1.4'
O O 0.0106 0.0060 'International Tables Vol C Tables 4.2.6.8 and 6.1.1.4'
Si Si 0.0817 0.0704 'International Tables Vol C Tables 4.2.6.8 and 6.1.1.4'
W W -0.8490 6.8722 'International Tables Vol C Tables 4.2.6.8 and 6.1.1.4'

loop_
_geom_angle_atom_site_label_1
_geom_angle_atom_site_label_2
_geom_angle_atom_site_label_3
_geom_angle
_geom_angle_site_symmetry_1
_geom_angle_site_symmetry_3
Ce2 W8 Cs2 72.94(14) 3_586 3_586
Ce2 W8 Cs3 71.9(3) 3_586 3_586
O14 W8 Ce2 91.2(4) . 3_586
O14 W8 Cs2 146.0(4) . 3_586
O14 W8 Cs3 111.3(5) . 3_586
O32 W8 Ce2 43.6(5) . 3_586
O32 W8 O14 78.5(7) . .
O32 W8 O23 82.7(8) . .
O32 W8 Cs2 69.3(6) . 3_586
O32 W8 Cs3 43.5(6) . 3_586
O10 W8 Ce2 128.1(5) . 3_586
O10 W8 O14 83.6(7) . .
O10 W8 O32 159.5(8) . .
O10 W8 O23 86.5(8) . .
O10 W8 O25 91.7(8) . .
O10 W8 Cs2 130.0(5) . 3_586
O10 W8 Cs3 156.2(6) . 3_586
O23 W8 Ce2 41.6(5) . 3_586
O23 W8 O14 86.2(7) . .
O23 W8 Cs2 99.7(5) . 3_586
O23 W8 Cs3 112.1(6) . 3_586
O25 W8 Ce2 135.9(6) . 3_586
O25 W8 O14 73.2(7) . .
O25 W8 O32 92.4(8) . .
O25 W8 O23 159.4(8) . .
O25 W8 Cs2 97.2(6) . 3_586
O25 W8 Cs3 76.0(7) . 3_586
O24 W8 Ce2 95.2(7) . 3_586
O24 W8 O14 171.0(8) . .
O24 W8 O32 101.8(9) . .
O24 W8 O10 97.5(8) . .
O24 W8 O23 102.8(9) . .
O24 W8 O25 97.8(9) . .
O24 W8 Cs2 32.6(7) . 3_586
O24 W8 Cs3 65.0(7) . 3_586
Cs3 W8 Cs2 35.6(3) 3_586 3_586
Ce1 W9 Cs1 145.70(7) . 3_686
O14 W9 Ce1 46.0(4) . .
O14 W9 Cs1 133.1(4) . 3_686
O14 W9 Na3 116.3(6) . .
O33 W9 Ce1 31.9(6) . .
O33 W9 O14 77.8(7) . .
O33 W9 O11 159.4(8) . .
O33 W9 O25 91.5(8) . .
O33 W9 O27 90.2(8) . .
O33 W9 Cs1 128.5(6) . 3_686
O33 W9 Na3 106.0(7) . .
O11 W9 Ce1 128.0(5) . .
O11 W9 O14 82.2(7) . .
O11 W9 O25 87.0(8) . .
O11 W9 Cs1 64.3(5) . 3_686
O11 W9 Na3 87.0(7) . .
O25 W9 Ce1 81.9(5) . .
O25 W9 O14 72.7(7) . .
O25 W9 Cs1 132.3(5) . 3_686
O25 W9 Na3 44.1(7) . .
O27 W9 Ce1 88.5(6) . .
O27 W9 O14 87.1(7) . .
O27 W9 O11 84.2(8) . .
O27 W9 O25 158.9(8) . .
O27 W9 Cs1 59.1(6) . 3_686
O27 W9 Na3 153.5(7) . .
O26 W9 Ce1 134.3(7) . .
O26 W9 O14 170.0(8) . .
O26 W9 O33 103.1(9) . .
O26 W9 O11 97.4(9) . .
O26 W9 O25 97.3(9) . .
O26 W9 O27 102.8(9) . .
O26 W9 Cs1 53.9(7) . 3_686
O26 W9 Na3 53.7(8) . .
Na3 W9 Ce1 116.3(4) . .
Na3 W9 Cs1 94.6(4) . 3_686
O15 W5 Cs3 132.6(5) . 3_576
O15 W5 Cs3 107.4(5) . .
O17 W5 O15 74.9(7) . .
O17 W5 O7 85.2(8) . .
O17 W5 Cs3 127.4(6) . 3_576
O17 W5 Cs3 138.5(6) . .
O29 W5 O15 82.9(7) . .
O29 W5 O17 95.3(8) . .
O29 W5 O19 93.3(8) . .
O29 W5 O7 162.8(8) . .
O29 W5 Cs3 45.8(6) . .
O29 W5 Cs3 126.9(6) . 3_576
O19 W5 O15 87.8(8) . .
O19 W5 O17 159.5(8) . .
O19 W5 O7 81.1(8) . .
O19 W5 Cs3 58.3(7) . 3_576
O19 W5 Cs3 57.0(6) . .
O7 W5 O15 80.6(7) . .
O7 W5 Cs3 136.3(6) . .
O7 W5 Cs3 63.4(6) . 3_576
O18 W5 O15 170.1(8) . .
O18 W5 O17 96.4(8) . .
O18 W5 O29 102.7(9) . .
O18 W5 O19 99.8(9) . .
O18 W5 O7 94.3(8) . .
O18 W5 Cs3 49.8(7) . 3_576
O18 W5 Cs3 82.1(7) . .
Cs3 W5 Cs3 82.5(3) 3_576 .
O3 W3 O13 75.8(8) . .
O3 W3 O5 91.0(9) . .
O3 W3 O9 89.7(9) . .
O3 W3 O10 158.0(8) . .
O5 W3 O13 76.1(8) . .
O5 W3 O9 157.4(9) . .
O5 W3 O10 88.0(8) . .
O4 W3 O3 102.4(9) . .
O4 W3 O13 174.6(8) . .
O4 W3 O5 99.0(9) . .
O4 W3 O9 103.0(9) . .
O4 W3 O10 99.4(8) . .
O9 W3 O13 82.2(7) . .
O9 W3 O10 83.1(8) . .
O10 W3 O13 82.7(7) . .
O12 W1 O1 91.3(8) . .
O12 W1 O13 87.2(7) . .
O12 W1 O5 160.6(8) . .
O12 W1 O11 90.7(8) . .
O12 W1 Cs1 63.8(6) . 3_686
O1 W1 O13 73.9(7) . .
O1 W1 O5 85.0(8) . .
O1 W1 Cs1 135.3(5) . 3_686
O6 W1 O12 103.0(8) . .
O6 W1 O1 99.6(8) . .
O6 W1 O13 168.2(7) . .
O6 W1 O5 96.3(8) . .
O6 W1 O11 102.8(8) . .
O6 W1 Cs1 56.1(6) . 3_686
O13 W1 Cs1 135.3(4) . 3_686
O5 W1 O13 73.5(7) . .
O5 W1 Cs1 130.2(6) . 3_686
O11 W1 O1 156.4(8) . .
O11 W1 O13 82.7(7) . .
O11 W1 O5 85.4(8) . .
O11 W1 Cs1 65.6(5) . 3_686
O15 W4 Cs1 112.6(5) . .
O15 W4 Cs1 128.9(5) . 3_686
O17 W4 O15 74.8(7) . .
O17 W4 O12 85.0(8) . .
O17 W4 Cs1 128.8(6) . .
O17 W4 Cs1 127.6(6) . 3_686
O12 W4 O15 80.6(7) . .
O12 W4 Cs1 145.3(5) . .
O12 W4 Cs1 60.4(5) . 3_686
O34 W4 O15 82.0(8) . .
O34 W4 O17 94.5(8) . .
O34 W4 O12 162.1(8) . .
O34 W4 O27 93.2(8) . .
O34 W4 Cs1 41.9(6) . .
O34 W4 Cs1 130.5(6) . 3_686
O27 W4 O15 88.2(7) . .
O27 W4 O17 160.2(8) . .
O27 W4 O12 82.2(8) . .
O27 W4 Cs1 67.0(5) . .
O27 W4 Cs1 56.9(5) . 3_686
O28 W4 O15 170.3(9) . .
O28 W4 O17 96.4(9) . .
O28 W4 O12 94.7(9) . .
O28 W4 O34 103.1(9) . .
O28 W4 O27 99.7(9) . .
O28 W4 Cs1 53.6(7) . 3_686
O28 W4 Cs1 76.1(7) . .
Cs1 W4 Cs1 88.58(7) 3_686 .
O3 W2 O13 72.9(7) . .
O3 W2 Cs2 98.8(6) . 3_576
O3 W2 Cs3 136.6(6) . 3_576
O1 W2 O3 83.8(8) . .
O1 W2 O13 73.4(7) . .
O1 W2 Cs2 147.8(6) . 3_576
O1 W2 Cs3 133.3(6) . 3_576
O8 W2 O3 86.0(8) . .
O8 W2 O1 156.5(8) . .
O8 W2 O13 83.4(7) . .
O8 W2 Cs2 54.9(6) . 3_576
O8 W2 Cs3 66.3(7) . 3_576
O13 W2 Cs2 138.2(5) . 3_576
O13 W2 Cs3 131.4(5) . 3_576
O7 W2 O3 159.6(8) . .
O7 W2 O1 90.3(8) . .
O7 W2 O8 92.0(8) . .
O7 W2 O13 86.7(7) . .
O7 W2 Cs2 96.6(6) . 3_576
O7 W2 Cs3 59.0(6) . 3_576
O2 W2 O3 97.3(9) . .
O2 W2 O1 100.6(8) . .
O2 W2 O8 101.7(9) . .
O2 W2 O13 168.8(8) . .
O2 W2 O7 103.0(9) . .
O2 W2 Cs2 47.2(7) . 3_576
O2 W2 Cs3 59.6(7) . 3_576
Cs2 W2 Cs3 38.0(3) 3_576 3_576
W9 Ce1 Ce1 118.82(6) . 3_586
W9 Ce1 W7 123.49(4) . 3_586
W9 Ce1 W6 122.20(4) . 3_586
Ce1 Ce1 W7 91.60(5) 3_586 3_586
W6 Ce1 Ce1 118.98(6) 3_586 3_586
W6 Ce1 W7 55.31(3) 3_586 3_586
O14 Ce1 W9 41.2(4) . .
O14 Ce1 Ce1 79.3(4) . 3_586
O14 Ce1 W7 141.4(4) . 3_586
O14 Ce1 W6 158.2(4) . 3_586
O14 Ce1 O16 158.4(6) . 3_586
O33 Ce1 W9 25.2(5) . .
O33 Ce1 Ce1 142.3(5) . 3_586
O33 Ce1 W7 105.3(5) . 3_586
O33 Ce1 W6 98.1(5) . 3_586
O33 Ce1 O14 66.4(6) . .
O33 Ce1 O30 75.6(7) . 3_586
O33 Ce1 O16 134.2(6) . 3_586
O33 Ce1 O31 86.3(6) . 3_586
O33 Ce1 O32 85.3(6) . .
O30 Ce1 W9 98.2(5) 3_586 .
O30 Ce1 Ce1 142.0(5) 3_586 3_586
O30 Ce1 W7 73.2(5) 3_586 3_586
O30 Ce1 W6 25.2(5) 3_586 3_586
O30 Ce1 O14 133.5(6) 3_586 .
O30 Ce1 O16 66.8(6) 3_586 3_586
O30 Ce1 O31 86.7(6) 3_586 3_586
O30 Ce1 O32 84.7(6) 3_586 .
O16 Ce1 W9 159.0(4) 3_586 .
O16 Ce1 Ce1 79.1(4) 3_586 3_586
O16 Ce1 W7 39.9(4) 3_586 3_586
O16 Ce1 W6 41.6(4) 3_586 3_586
O31 Ce1 W9 98.8(4) 3_586 .
O31 Ce1 Ce1 95.3(4) 3_586 3_586
O31 Ce1 W7 27.3(4) 3_586 3_586
O31 Ce1 W6 76.7(4) 3_586 3_586
O31 Ce1 O14 115.6(6) 3_586 .
O31 Ce1 O16 66.8(6) 3_586 3_586
O31 Ce1 O32 169.2(6) 3_586 .
O32 Ce1 W9 76.0(4) . .
O32 Ce1 Ce1 95.6(4) . 3_586
O32 Ce1 W7 151.8(4) . 3_586
O32 Ce1 W6 97.8(4) . 3_586
O32 Ce1 O14 66.8(6) . .
O32 Ce1 O16 115.2(6) . 3_586
O35 Ce1 W9 129.2(4) 3_586 .
O35 Ce1 W9 99.0(4) . .
O35 Ce1 Ce1 35.0(4) 3_586 3_586
O35 Ce1 Ce1 35.1(4) . 3_586
O35 Ce1 W7 79.1(4) . 3_586
O35 Ce1 W7 103.5(4) 3_586 3_586
O35 Ce1 W6 129.8(4) . 3_586
O35 Ce1 W6 98.9(4) 3_586 3_586
O35 Ce1 O14 71.9(6) . .
O35 Ce1 O14 90.3(6) 3_586 .
O35 Ce1 O33 114.8(6) . .
O35 Ce1 O33 151.2(6) 3_586 .
O35 Ce1 O30 152.2(6) . 3_586
O35 Ce1 O30 114.1(6) 3_586 3_586
O35 Ce1 O16 71.7(6) 3_586 3_586
O35 Ce1 O16 90.3(6) . 3_586
O35 Ce1 O31 69.2(6) . 3_586
O35 Ce1 O31 120.3(6) 3_586 3_586
O35 Ce1 O32 69.5(6) 3_586 .
O35 Ce1 O32 120.7(6) . .
O35 Ce1 O35 70.1(7) . 3_586
W8 Ce2 Ce1 92.23(4) 3_586 .
W8 Ce2 W7 65.66(3) 3_586 3_586
W7 Ce2 Ce1 60.42(3) 3_586 .
O31 Ce2 W8 91.9(4) 3_586 3_586
O31 Ce2 Ce1 38.6(4) 3_586 .
O31 Ce2 W7 31.2(4) 3_586 3_586
O31 Ce2 O32 110.5(6) 3_586 3_586
O31 Ce2 C15 103.4(7) 3_586 .
O32 Ce2 W8 32.1(4) 3_586 3_586
O32 Ce2 Ce1 91.2(4) 3_586 .
O32 Ce2 W7 92.6(4) 3_586 3_586
O32 Ce2 C15 103.6(7) 3_586 .
O36 Ce2 W8 99.6(4) . 3_586
O36 Ce2 Ce1 117.3(4) . .
O36 Ce2 W7 69.5(4) . 3_586
O36 Ce2 O31 79.4(6) . 3_586
O36 Ce2 O32 127.5(6) . 3_586
O36 Ce2 O37 54.8(6) . .
O36 Ce2 O23 78.9(6) . 3_586
O36 Ce2 C15 28.7(7) . .
O37 Ce2 W8 69.4(5) . 3_586
O37 Ce2 Ce1 156.3(5) . .
O37 Ce2 W7 97.4(5) . 3_586
O37 Ce2 O31 124.2(6) . 3_586
O37 Ce2 O32 81.0(6) . 3_586
O37 Ce2 C15 26.1(8) . .
O35 Ce2 W8 84.7(4) . 3_586
O35 Ce2 Ce1 30.7(5) . .
O35 Ce2 W7 83.9(5) . 3_586
O35 Ce2 O31 68.7(6) . 3_586
O35 Ce2 O32 69.5(6) . 3_586
O35 Ce2 O36 148.0(6) . .
O35 Ce2 O37 150.5(7) . .
O35 Ce2 O29 101.4(6) . .
O35 Ce2 O34 100.7(7) . .
O35 Ce2 O23 88.8(6) . 3_586
O35 Ce2 C15 165.4(7) . .
O29 Ce2 W8 107.9(5) . 3_586
O29 Ce2 Ce1 126.9(5) . .
O29 Ce2 W7 171.4(5) . 3_586
O29 Ce2 O31 157.3(6) . 3_586
O29 Ce2 O32 83.2(6) . 3_586
O29 Ce2 O36 107.2(6) . .
O29 Ce2 O37 74.7(7) . .
O29 Ce2 O34 78.9(7) . .
O29 Ce2 O23 139.3(6) . 3_586
O29 Ce2 C15 90.2(8) . .
O34 Ce2 W8 170.5(5) . 3_586
O34 Ce2 Ce1 88.7(5) . .
O34 Ce2 W7 106.9(5) . 3_586
O34 Ce2 O31 82.9(6) . 3_586
O34 Ce2 O32 157.4(6) . 3_586
O34 Ce2 O36 71.6(6) . .
O34 Ce2 O37 107.0(7) . .
O34 Ce2 O23 138.2(7) . 3_586
O34 Ce2 C15 90.1(8) . .
O23 Ce2 W8 33.3(4) 3_586 3_586
O23 Ce2 Ce1 79.0(4) 3_586 .
O23 Ce2 W7 33.2(4) 3_586 3_586
O23 Ce2 O31 62.7(6) 3_586 3_586
O23 Ce2 O32 63.6(6) 3_586 3_586
O23 Ce2 O37 77.4(6) 3_586 .
O23 Ce2 C15 76.6(7) 3_586 .
C15 Ce2 W8 83.3(6) . 3_586
C15 Ce2 Ce1 141.8(6) . .
C15 Ce2 W7 83.5(6) . 3_586
Ce1 W7 Cs1 79.05(6) 3_586 3_586
Ce2 W7 Ce1 63.12(4) 3_586 3_586
Ce2 W7 Cs1 67.28(5) 3_586 3_586
O16 W7 Ce1 44.3(4) . 3_586
O16 W7 Ce2 91.4(4) . 3_586
O16 W7 Cs1 121.9(4) . 3_586
O21 W7 Ce1 78.7(5) . 3_586
O21 W7 Ce2 136.6(5) . 3_586
O21 W7 O16 72.9(7) . .
O21 W7 O31 93.9(8) . .
O21 W7 O23 159.1(8) . .
O21 W7 Cs1 86.8(6) . 3_586
O31 W7 Ce1 35.4(5) . 3_586
O31 W7 Ce2 42.9(5) . 3_586
O31 W7 O16 79.2(7) . .
O31 W7 O23 81.7(7) . .
O31 W7 Cs1 47.9(5) . 3_586
O22 W7 Ce1 134.1(6) . 3_586
O22 W7 Ce2 93.1(6) . 3_586
O22 W7 O16 172.7(8) . .
O22 W7 O21 99.9(9) . .
O22 W7 O31 100.4(8) . .
O22 W7 O9 99.0(9) . .
O22 W7 O23 100.9(8) . .
O22 W7 Cs1 55.2(6) . 3_586
O9 W7 Ce1 126.8(6) . 3_586
O9 W7 Ce2 126.7(6) . 3_586
O9 W7 O16 82.7(7) . .
O9 W7 O21 92.0(8) . .
O9 W7 O31 158.4(8) . .
O9 W7 O23 85.4(8) . .
O9 W7 Cs1 153.4(6) . 3_586
O23 W7 Ce1 86.3(5) . 3_586
O23 W7 Ce2 41.3(5) . 3_586
O23 W7 O16 86.2(7) . .
O23 W7 Cs1 104.6(5) . 3_586
Ce1 W6 Cs2 177.95(16) 3_586 3_576
Ce1 W6 Cs3 140.3(2) 3_586 3_576
Ce1 W6 Cs3 65.86(18) 3_586 .
O30 W6 Ce1 32.0(6) . 3_586
O30 W6 O16 78.2(7) . .
O30 W6 O21 91.6(8) . .
O30 W6 O8 159.6(8) . .
O30 W6 O19 90.1(8) . .
O30 W6 Cs2 146.5(6) . 3_576
O30 W6 Cs3 123.9(6) . 3_576
O30 W6 Cs3 45.1(6) . .
O16 W6 Ce1 46.2(4) . 3_586
O16 W6 Cs2 135.2(4) . 3_576
O16 W6 Cs3 130.7(5) . 3_576
O16 W6 Cs3 101.3(4) . .
O21 W6 Ce1 81.3(5) . 3_586
O21 W6 O16 72.5(7) . .
O21 W6 O8 87.1(8) . .
O21 W6 O19 157.0(8) . .
O21 W6 Cs2 100.5(6) . 3_576
O21 W6 Cs3 135.6(6) . .
O21 W6 Cs3 138.3(6) . 3_576
O8 W6 Ce1 128.1(6) . 3_586
O8 W6 O16 82.1(7) . .
O8 W6 Cs2 53.2(6) . 3_576
O8 W6 Cs3 66.9(6) . 3_576
O8 W6 Cs3 136.5(6) . .
O19 W6 Ce1 88.1(6) . 3_586
O19 W6 O16 85.5(7) . .
O19 W6 O8 83.4(8) . .
O19 W6 Cs2 90.5(6) . 3_576
O19 W6 Cs3 54.8(6) . 3_576
O19 W6 Cs3 54.1(6) . .
O20 W6 Ce1 135.1(6) . 3_586
O20 W6 O30 103.7(9) . .
O20 W6 O16 171.3(7) . .
O20 W6 O21 98.9(8) . .
O20 W6 O8 96.6(8) . .
O20 W6 O19 103.0(9) . .
O20 W6 Cs2 43.8(6) . 3_576
O20 W6 Cs3 55.4(7) . 3_576
O20 W6 Cs3 85.7(6) . .
Cs2 W6 Cs3 112.1(2) 3_576 .
Cs2 W6 Cs3 37.9(3) 3_576 3_576
Cs3 W6 Cs3 79.6(3) 3_576 .
W8 O14 Ce1 97.0(6) . .
W9 O14 W8 90.8(6) . .
W9 O14 Ce1 92.8(6) . .
Si1 O14 W8 123.6(9) . .
Si1 O14 W9 123.8(9) . .
Si1 O14 Ce1 120.7(9) . .
W5 O15 W4 92.8(7) . .
Si1 O15 W5 129.0(10) . .
Si1 O15 W4 129.9(10) . .
W9 O33 Ce1 122.9(9) . .
W9 O33 Na4 117.4(9) . .
Ce1 O33 Na4 116.2(8) . .
Ce1 O30 Na4 110.7(7) 3_586 3_586
Ce1 O30 Cs3 100.2(6) 3_586 .
W6 O30 Ce1 122.8(9) . 3_586
W6 O30 Na4 117.8(9) . 3_586
W6 O30 Cs3 113.1(8) . .
Na4 O30 Cs3 83.6(6) 3_586 .
W7 O16 Ce1 95.9(6) . 3_586
W7 O16 W6 90.4(6) . .
W6 O16 Ce1 92.2(5) . 3_586
Si1 O16 Ce1 121.0(9) . 3_586
Si1 O16 W7 125.0(9) . .
Si1 O16 W6 123.7(9) . .
W7 O21 W6 124.2(10) . .
W5 O17 W4 116.0(9) . .
W3 O3 W2 119.4(10) . .
W1 O12 W4 147.7(11) . .
W1 O12 Cs1 88.5(6) . 3_686
W4 O12 Cs1 89.9(6) . 3_686
Ce1 O31 Ce2 100.9(6) 3_586 3_586
Ce1 O31 Cs1 125.9(6) 3_586 3_586
Ce2 O31 Cs1 96.8(5) 3_586 3_586
W7 O31 Ce1 117.3(8) . 3_586
W7 O31 Ce2 105.9(7) . 3_586
W7 O31 Cs1 105.7(7) . 3_586
W1 O1 W2 120.9(9) . .
W8 O32 Ce1 117.3(8) . .
W8 O32 Ce2 104.3(8) . 3_586
W8 O32 Cs3 108.7(8) . 3_586
Ce1 O32 Ce2 100.2(6) . 3_586
Ce1 O32 Cs3 115.5(8) . 3_586
Ce2 O32 Cs3 109.6(8) 3_586 3_586
Ce2 O36 Cs1 98.5(5) . .
C15 O36 Ce2 92.8(15) . .
C15 O36 Cs1 166.6(16) . .
W1 O6 Cs1 98.3(7) . 3_686
W1 O6 Na1 139.1(10) . .
Na1 O6 Cs1 121.1(7) . 3_686
W2 O8 W6 148.4(11) . .
W2 O8 Cs2 96.2(7) . 3_576
W2 O8 Cs3 86.3(7) . 3_576
W6 O8 Cs2 96.3(7) . 3_576
W6 O8 Cs3 83.2(7) . 3_576
Cs2 O8 Cs3 43.1(4) 3_576 3_576
Ce2 O37 Cs2 128.5(8) . .
Ce2 O37 Cs3 86.2(6) . .
C15 O37 Ce2 93.6(18) . .
C15 O37 Cs2 137.4(19) . .
C15 O37 Cs3 176.6(19) . .
Cs2 O37 Cs3 42.4(4) . .
W7 O22 Cs1 100.5(8) . 3_586
W3 O13 W1 92.2(6) . .
W3 O13 W2 91.9(6) . .
W1 O13 W2 91.3(6) . .
Si1 O13 W3 126.7(10) . .
Si1 O13 W1 122.8(9) . .
Si1 O13 W2 122.4(10) . .
W3 O5 W1 118.1(10) . .
Ce1 O35 Ce1 109.9(7) . 3_586
Ce2 O35 Ce1 120.1(8) . .
Ce2 O35 Ce1 119.7(8) . 3_586
W5 O29 Ce2 133.0(9) . .
W5 O29 Cs3 111.4(8) . .
Ce2 O29 Cs3 99.4(6) . .
W7 O9 W3 157.3(12) . .
W9 O11 Cs1 86.6(6) . 3_686
W1 O11 W9 149.0(10) . .
W1 O11 Cs1 86.1(6) . 3_686
W5 O19 W6 157.0(11) . .
W5 O19 Cs3 97.8(8) . .
W5 O19 Cs3 92.3(8) . 3_576
W6 O19 Cs3 101.1(8) . .
W6 O19 Cs3 96.5(8) . 3_576
Cs3 O19 Cs3 102.1(6) 3_576 .
W5 O7 Cs3 84.2(6) . 3_576
W2 O7 W5 147.5(11) . .
W2 O7 Cs3 93.9(7) . 3_576
W4 O34 Ce2 133.5(10) . .
W4 O34 Cs1 114.9(8) . .
Ce2 O34 Cs1 103.4(7) . .
W8 O10 W3 155.2(10) . .
W8 O23 Ce2 105.1(8) . 3_586
W8 O23 W7 145.1(10) . .
W7 O23 Ce2 105.5(8) . 3_586
W8 O25 W9 123.2(10) . .
W8 O25 Na3 134.6(11) . .
W9 O25 Na3 101.0(10) . .
W9 O27 W4 154.6(11) . .
W9 O27 Cs1 92.9(6) . 3_686
W4 O27 Cs1 95.3(6) . 3_686
W6 O20 Cs2 112.3(9) . 3_576
W6 O20 Cs3 99.6(8) . 3_576
Cs2 O20 Cs3 47.9(4) 3_576 3_576
W8 O24 Na1 134.7(11) . 2
W8 O24 Cs2 129.5(10) . 3_586
W8 O24 Cs3 88.8(8) . 3_586
Na1 O24 Cs2 93.3(7) 2 3_586
Na1 O24 Cs3 122.0(8) 2 3_586
Cs2 O24 Cs3 44.9(4) 3_586 3_586
W5 O18 Na4 149.6(10) . 1_545
W5 O18 Cs3 104.1(9) . 3_576
Na4 O18 Cs3 93.8(7) 1_545 3_576
W9 O26 Cs1 100.9(9) . 3_686
W9 O26 Na3 95.4(10) . .
Na3 O26 Cs1 128.8(9) . 3_686
W2 O2 Cs2 106.8(9) . 3_576
W2 O2 Cs3 94.7(8) . 3_576
Cs2 O2 Cs3 46.1(5) 3_576 3_576
W4 O28 Cs1 102.0(8) . 3_686
W4 O28 Na4 145.8(11) . 3_686
Na4 O28 Cs1 93.3(6) 3_686 3_686
O36 C15 Ce2 58.5(13) . .
O36 C15 C19 121(3) . .
O37 C15 Ce2 60.3(15) . .
O37 C15 O36 119(3) . .
O37 C15 C19 120(3) . .
C19 C15 Ce2 177(2) . .
C10 C19 C15 111(3) . .
O31 Cs1 O12 139.5(5) 3_586 3_686
O31 Cs1 O36 59.0(4) 3_586 .
O31 Cs1 O6 127.7(5) 3_586 3_686
O31 Cs1 O22 49.7(5) 3_586 3_586
O31 Cs1 O27 144.0(4) 3_586 3_686
O31 Cs1 O26 134.1(5) 3_586 3_686
O31 Cs1 O28 104.1(5) 3_586 3_686
O36 Cs1 O12 156.6(4) . 3_686
O36 Cs1 O6 111.7(4) . 3_686
O36 Cs1 O22 50.5(4) . 3_586
O36 Cs1 O27 135.4(4) . 3_686
O36 Cs1 O26 86.7(5) . 3_686
O36 Cs1 O28 155.7(5) . 3_686
O6 Cs1 O12 47.9(4) 3_686 3_686
O6 Cs1 O22 83.4(5) 3_686 3_586
O6 Cs1 O27 81.9(4) 3_686 3_686
O6 Cs1 O28 92.5(5) 3_686 3_686
O22 Cs1 O12 124.5(5) 3_586 3_686
O22 Cs1 O27 165.2(5) 3_586 3_686
O34 Cs1 O12 142.7(5) . 3_686
O34 Cs1 O31 60.8(5) . 3_586
O34 Cs1 O36 51.8(5) . .
O34 Cs1 O6 157.8(5) . 3_686
O34 Cs1 O22 92.7(5) . 3_586
O34 Cs1 O27 100.4(5) . 3_686
O34 Cs1 O26 74.2(5) . 3_686
O34 Cs1 O28 105.7(5) . 3_686
O34 Cs1 Na2 137.3(6) . 3_686
O27 Cs1 O12 43.5(4) 3_686 3_686
O26 Cs1 O12 83.2(5) 3_686 3_686
O26 Cs1 O6 91.5(5) 3_686 3_686
O26 Cs1 O22 129.6(5) 3_686 3_586
O26 Cs1 O27 49.6(5) 3_686 3_686
O26 Cs1 O28 96.0(5) 3_686 3_686
O28 Cs1 O12 47.1(5) 3_686 3_686
O28 Cs1 O22 134.2(5) 3_686 3_586
O28 Cs1 O27 48.3(5) 3_686 3_686
Na2 Cs1 O12 60.4(5) 3_686 3_686
Na2 Cs1 O31 81.7(5) 3_686 3_586
Na2 Cs1 O36 125.6(5) 3_686 .
Na2 Cs1 O6 62.9(5) 3_686 3_686
Na2 Cs1 O22 75.8(5) 3_686 3_586
Na2 Cs1 O27 98.7(5) 3_686 3_686
Na2 Cs1 O26 143.5(6) 3_686 3_686
Na2 Cs1 O28 62.2(6) 3_686 3_686
OW14 Cs1 O12 120.2(17) . 3_686
OW14 Cs1 O31 100.2(17) . 3_586
OW14 Cs1 O36 43.4(17) . .
OW14 Cs1 O6 98.1(17) . 3_686
OW14 Cs1 O22 86.5(17) . 3_586
OW14 Cs1 O34 59.8(18) . .
OW14 Cs1 O27 94.2(17) . 3_686
OW14 Cs1 O26 44.6(17) . 3_686
OW14 Cs1 O28 139.1(17) . 3_686
OW14 Cs1 Na2 155.0(17) . 3_686
OW14 Cs1 OW13 112(2) . .
OW13 Cs1 O12 93.4(12) . 3_686
OW13 Cs1 O31 65.8(12) . 3_586
OW13 Cs1 O36 82.6(12) . .
OW13 Cs1 O6 61.8(12) . 3_686
OW13 Cs1 O22 32.4(12) . 3_586
OW13 Cs1 O34 122.1(12) . .
OW13 Cs1 O27 136.9(12) . 3_686
OW13 Cs1 O26 144.4(12) . 3_686
OW13 Cs1 O28 107.5(12) . 3_686
OW13 Cs1 Na2 45.5(12) . 3_686
O6 Na1 O24 162.1(9) . 2_545
O6 Na1 OW4 76.6(9) . .
O6 Na1 OW3 83.0(12) . .
O6 Na1 Na2 54.3(6) . .
O6 Na1 Na3 99.8(6) . 2_545
O6 Na1 O38 98.2(10) . 4_685
O6 Na1 Cs2 120.9(7) . 4_685
O24 Na1 Na2 142.8(7) 2_545 .
O24 Na1 Na3 66.7(6) 2_545 2_545
O24 Na1 Cs2 48.1(5) 2_545 4_685
OW4 Na1 O24 86.5(9) . 2_545
OW4 Na1 Na2 130.7(8) . .
OW4 Na1 Na3 30.2(8) . 2_545
OW4 Na1 Cs2 77.8(7) . 4_685
OW3 Na1 O24 106.4(13) . 2_545
OW3 Na1 OW4 101.4(14) . .
OW3 Na1 Na2 71.1(12) . .
OW3 Na1 Na3 85.2(12) . 2_545
OW3 Na1 O38 73.1(14) . 4_685
OW3 Na1 Cs2 154.4(12) . 4_685
OW5 Na1 O6 83.2(8) . .
OW5 Na1 O24 90.8(8) . 2_545
OW5 Na1 OW4 89.1(10) . .
OW5 Na1 OW3 160.2(14) . .
OW5 Na1 Na2 89.3(8) . .
OW5 Na1 Na3 111.1(8) . 2_545
OW5 Na1 O38 95.0(11) . 4_685
OW5 Na1 Cs2 44.2(6) . 4_685
Na3 Na1 Na2 145.9(6) 2_545 .
Na3 Na1 Cs2 81.8(4) 2_545 4_685
OW2 Na1 O6 91(3) . .
OW2 Na1 O24 92(3) . 2_545
OW2 Na1 OW4 81(3) . .
OW2 Na1 OW3 24(3) . .
OW2 Na1 OW5 169(3) . .
OW2 Na1 Na2 94(3) . .
OW2 Na1 Na3 61(3) . 2_545
OW2 Na1 O38 95(3) . 4_685
OW2 Na1 Cs2 136(3) . 4_685
O38 Na1 O24 99.1(10) 4_685 2_545
O38 Na1 OW4 173.0(12) 4_685 .
O38 Na1 Na2 44.0(9) 4_685 .
O38 Na1 Na3 149.7(11) 4_685 2_545
O38 Na1 Cs2 109.1(9) 4_685 4_685
Cs2 Na1 Na2 128.9(5) 4_685 .
Na3 OW4 Na1 115.6(14) 2_545 .
OW2 OW3 Na1 74(7) . .
Na1 OW5 Cs2 100.2(9) . 4_685
O33 Na4 O30 57.0(6) . 3_586
O33 Na4 O18 115.4(7) . 1_565
O33 Na4 O28 76.6(6) . 3_686
O33 Na4 Cs1 61.8(4) . .
O33 Na4 Na2 99.1(8) . 3_686
O33 Na4 OW12 142.1(19) . .
O33 Na4 Cs3 73.4(5) . 3_586
O30 Na4 O28 124.3(7) 3_586 3_686
O30 Na4 Cs1 82.6(5) 3_586 .
O30 Na4 Cs3 53.1(4) 3_586 3_586
O18 Na4 O30 70.7(6) 1_565 3_586
O18 Na4 O28 165.0(8) 1_565 3_686
O18 Na4 Cs1 146.0(6) 1_565 .
O18 Na4 Na2 114.5(8) 1_565 3_686
O18 Na4 OW12 91.0(19) 1_565 .
O18 Na4 Cs3 44.4(5) 1_565 3_586
O28 Na4 Cs1 46.6(4) 3_686 .
O28 Na4 Cs3 141.7(6) 3_686 3_586
Na2 Na4 O30 87.5(7) 3_686 3_586
Na2 Na4 O28 70.0(6) 3_686 3_686
Na2 Na4 Cs1 41.6(5) 3_686 .
Na2 Na4 OW12 93(2) 3_686 .
Na2 Na4 Cs3 137.9(7) 3_686 3_586
OW11 Na4 O33 94(3) . .
OW11 Na4 O30 145(3) . 3_586
OW11 Na4 O18 114(3) . 1_565
OW11 Na4 O28 54(3) . 3_686
OW11 Na4 Cs1 100(3) . .
OW11 Na4 Na2 118(3) . 3_686
OW11 Na4 OW12 50(4) . .
OW11 Na4 Cs3 104(3) . 3_586
OW12 Na4 O30 160.0(18) . 3_586
OW12 Na4 O28 74.2(19) . 3_686
OW12 Na4 Cs1 111(2) . .
OW12 Na4 Cs3 119(2) . 3_586
Cs3 Na4 Cs1 129.7(3) 3_586 .
Cs1 Na2 Na1 85.8(5) 3_686 .
Na4 Na2 Cs1 100.7(8) 3_686 3_686
Na4 Na2 Na1 173.4(9) 3_686 .
Na4 Na2 O38 140.5(10) 3_686 4_685
Na4 Na2 OW7 92.8(12) 3_686 .
O38 Na2 Cs1 110.9(10) 4_685 3_686
O38 Na2 Na1 35.2(8) 4_685 .
O38 Na2 OW7 89.7(13) 4_685 .
OW7 Na2 Cs1 122.8(11) . 3_686
OW7 Na2 Na1 82.8(11) . .
OW13 Na2 Cs1 54.2(14) 3_686 3_686
OW13 Na2 Na1 55.0(14) 3_686 .
OW13 Na2 Na4 129.9(18) 3_686 3_686
OW13 Na2 O38 61.0(16) 3_686 4_685
OW13 Na2 OW7 137.2(18) 3_686 .
OW2 OW1 Na3 113(4) . 2_545
W9 Na3 Na1 110.5(7) . 2
W9 Na3 Cs3 81.2(5) . 3_586
O25 Na3 W9 34.9(5) . .
O25 Na3 O26 65.5(8) . .
O25 Na3 Na1 78.7(9) . 2
O25 Na3 OW1 76.1(13) . 2
O25 Na3 OW9 137(2) . .
O25 Na3 Cs3 59.1(7) . 3_586
O26 Na3 W9 30.9(5) . .
O26 Na3 Na1 139.9(10) . 2
O26 Na3 Cs3 98.4(7) . 3_586
Na1 Na3 Cs3 76.6(5) 2 3_586
OW4 Na3 W9 142.9(13) 2 .
OW4 Na3 O25 108.4(14) 2 .
OW4 Na3 O26 173.7(15) 2 .
OW4 Na3 Na1 34.1(9) 2 2
OW4 Na3 OW1 85.1(14) 2 2
OW4 Na3 OW16 95.7(15) 2 3_586
OW4 Na3 OW9 114(2) 2 .
OW4 Na3 Cs3 78.9(10) 2 3_586
OW1 Na3 W9 80.2(11) 2 .
OW1 Na3 O26 91.8(13) 2 .
OW1 Na3 Na1 61.4(11) 2 2
OW1 Na3 OW9 104(3) 2 .
OW1 Na3 Cs3 123.4(13) 2 3_586
OW16 Na3 W9 90.2(11) 3_586 .
OW16 Na3 O25 89.1(12) 3_586 .
OW16 Na3 O26 85.9(12) 3_586 .
OW16 Na3 Na1 111.9(12) 3_586 2
OW16 Na3 OW1 164.5(18) 3_586 2
OW16 Na3 OW9 90(3) 3_586 .
OW16 Na3 Cs3 42.3(10) 3_586 3_586
OW9 Na3 W9 103(2) . .
OW9 Na3 O26 72(2) . .
OW9 Na3 Na1 140(2) . 2
OW9 Na3 Cs3 132(2) . 3_586
OW8 Na3 W9 107(2) . .
OW8 Na3 O25 140(2) . .
OW8 Na3 O26 78(2) . .
OW8 Na3 Na1 126(2) . 2
OW8 Na3 OW4 107(2) . 2
OW8 Na3 OW1 89(3) . 2
OW8 Na3 OW16 105(3) . 3_586
OW8 Na3 OW9 16(3) . .
OW8 Na3 Cs3 147(2) . 3_586
C19 C10 C0AA 116(4) . .
O39 C5 C0AA 112(4) . .
O38 C5 C0AA 121(4) . .
O38 C5 O39 125(4) . .
C5 C0AA C10 115(4) . .
Na3 OW16 Cs3 109.7(14) 3_586 .
OW3 OW2 Na1 81(7) . .
OW3 OW2 OW1 154(10) . .
OW1 OW2 Na1 124(6) . .
C5 O39 Cs2 135(2) . 2_556
Na1 O38 Na2 100.9(13) 4_586 4_586
C5 O38 Na1 136(3) . 4_586
C5 O38 Na2 123(3) . 4_586
OW12 OW12 Na4 105(10) 3_696 .
OW8 OW9 Na3 50(8) . .
OW8 OW9 OW10 142(10) . .
OW10 OW9 Na3 110(9) . .
OW9 OW8 Na3 114(10) . .
OW9 OW8 OW10 21(9) . .
OW10 OW8 Na3 105(5) . .
W8 Cs2 Ce2 45.56(10) 3_586 .
W2 Cs2 W8 116.8(2) 3_576 3_586
W2 Cs2 Ce2 141.8(3) 3_576 .
W2 Cs2 W6 57.35(15) 3_576 3_576
W2 Cs2 Na1 96.8(3) 3_576 4_586
W6 Cs2 W8 134.7(3) 3_576 3_586
W6 Cs2 Ce2 107.6(2) 3_576 .
W6 Cs2 Na1 154.0(3) 3_576 4_586
O8 Cs2 W8 138.4(5) 3_576 3_586
O8 Cs2 W2 28.9(4) 3_576 3_576
O8 Cs2 Ce2 134.9(5) 3_576 .
O8 Cs2 W6 30.5(4) 3_576 3_576
O8 Cs2 Na1 123.7(5) 3_576 4_586
O37 Cs2 W8 53.9(5) . 3_586
O37 Cs2 W2 165.7(6) . 3_576
O37 Cs2 Ce2 24.0(4) . .
O37 Cs2 W6 119.4(5) . 3_576
O37 Cs2 O8 150.0(7) . 3_576
O37 Cs2 O20 95.8(6) . 3_576
O37 Cs2 O24 59.2(6) . 3_586
O37 Cs2 O2 150.9(7) . 3_576
O37 Cs2 Na1 86.2(5) . 4_586
O37 Cs2 OW5 103.6(7) . 4_586
O20 Cs2 W8 125.2(5) 3_576 3_586
O20 Cs2 W2 81.1(4) 3_576 3_576
O20 Cs2 Ce2 87.2(4) 3_576 .
O20 Cs2 W6 23.9(4) 3_576 3_576
O20 Cs2 O8 54.2(5) 3_576 3_576
O20 Cs2 O24 142.8(6) 3_576 3_586
O20 Cs2 O2 106.7(6) 3_576 3_576
O20 Cs2 Na1 177.9(5) 3_576 4_586
O24 Cs2 W8 17.9(4) 3_586 3_586
O24 Cs2 W2 115.9(5) 3_586 3_576
O24 Cs2 Ce2 58.5(4) 3_586 .
O24 Cs2 W6 151.2(5) 3_586 3_576
O24 Cs2 O8 143.3(6) 3_586 3_576
O24 Cs2 Na1 38.6(4) 3_586 4_586
O2 Cs2 W8 97.3(5) 3_576 3_586
O2 Cs2 W2 26.0(4) 3_576 3_576
O2 Cs2 Ce2 137.2(5) 3_576 .
O2 Cs2 W6 83.1(4) 3_576 3_576
O2 Cs2 O8 54.7(6) 3_576 3_576
O2 Cs2 O24 92.0(6) 3_576 3_586
O2 Cs2 Na1 71.3(5) 3_576 4_586
Na1 Cs2 W8 56.0(2) 4_586 3_586
Na1 Cs2 Ce2 94.6(3) 4_586 .
OW5 Cs2 W8 91.0(5) 4_586 3_586
OW5 Cs2 W2 86.5(5) 4_586 3_576
OW5 Cs2 Ce2 121.7(6) 4_586 .
OW5 Cs2 W6 129.6(6) 4_586 3_576
OW5 Cs2 O8 103.2(7) 4_586 3_576
OW5 Cs2 O20 143.5(7) 4_586 3_576
OW5 Cs2 O24 73.1(7) 4_586 3_586
OW5 Cs2 O2 68.5(7) 4_586 3_576
OW5 Cs2 Na1 35.6(5) 4_586 4_586
Cs3 Cs2 W8 63.2(4) . 3_586
Cs3 Cs2 W2 75.3(4) . 3_576
Cs3 Cs2 Ce2 66.5(4) . .
Cs3 Cs2 W6 72.7(4) . 3_576
Cs3 Cs2 O8 79.9(5) . 3_576
Cs3 Cs2 O37 90.5(6) . .
Cs3 Cs2 O20 74.3(6) . 3_576
Cs3 Cs2 O24 78.5(6) . 3_586
Cs3 Cs2 O2 78.4(6) . 3_576
Cs3 Cs2 Na1 105.5(6) . 4_586
Cs3 Cs2 OW5 135.0(8) . 4_586
O30 Cs3 O8 144.3(6) . 3_576
O30 Cs3 O24 107.5(6) . 3_586
O30 Cs3 O2 146.1(8) . 3_576
O32 Cs3 O30 59.1(5) 3_586 .
O32 Cs3 O8 154.8(8) 3_586 3_576
O32 Cs3 O29 60.7(6) 3_586 .
O32 Cs3 O19 153.6(8) 3_586 3_576
O32 Cs3 O7 154.8(9) 3_586 3_576
O32 Cs3 O20 121.1(8) 3_586 3_576
O32 Cs3 O24 51.4(5) 3_586 3_586
O32 Cs3 O18 119.3(8) 3_586 3_576
O32 Cs3 O2 124.5(7) 3_586 3_576
O32 Cs3 OW16 95.7(9) 3_586 .
O29 Cs3 O30 74.5(5) . .
O29 Cs3 O8 109.6(7) . 3_576
O29 Cs3 O7 143.4(7) . 3_576
O29 Cs3 O24 87.9(6) . 3_586
O29 Cs3 O2 138.8(7) . 3_576
O19 Cs3 O30 101.1(6) 3_576 .
O19 Cs3 O8 43.5(5) 3_576 3_576
O19 Cs3 O29 98.9(7) 3_576 .
O19 Cs3 O7 44.9(5) 3_576 3_576
O19 Cs3 O20 51.2(5) 3_576 3_576
O19 Cs3 O24 151.3(7) 3_576 3_586
O19 Cs3 O2 81.9(5) 3_576 3_576
O7 Cs3 O30 112.5(6) 3_576 .
O7 Cs3 O8 43.5(5) 3_576 3_576
O7 Cs3 O24 120.9(7) 3_576 3_586
O7 Cs3 O2 47.7(5) 3_576 3_576
O20 Cs3 O30 121.2(7) 3_576 .
O20 Cs3 O8 46.2(5) 3_576 3_576
O20 Cs3 O29 63.7(6) 3_576 .
O20 Cs3 O7 83.9(6) 3_576 3_576
O20 Cs3 O24 110.1(7) 3_576 3_586
O20 Cs3 O2 87.2(6) 3_576 3_576
O24 Cs3 O8 108.0(6) 3_586 3_576
O18 Cs3 O30 62.5(6) 3_576 .
O18 Cs3 O8 85.9(6) 3_576 3_576
O18 Cs3 O29 117.1(7) 3_576 .
O18 Cs3 O19 52.3(5) 3_576 3_576
O18 Cs3 O7 50.8(5) 3_576 3_576
O18 Cs3 O20 101.8(7) 3_576 3_576
O18 Cs3 O24 146.1(9) 3_576 3_586
O18 Cs3 O2 96.0(7) 3_576 3_576
O18 Cs3 OW16 65.1(8) 3_576 .
O2 Cs3 O8 45.8(5) 3_576 3_576
O2 Cs3 O24 75.1(6) 3_576 3_586
OW16 Cs3 O30 86.4(8) . .
OW16 Cs3 O8 95.3(8) . 3_576
OW16 Cs3 O29 155.0(9) . .
OW16 Cs3 O19 100.6(8) . 3_576
OW16 Cs3 O7 59.2(8) . 3_576
OW16 Cs3 O20 141.3(8) . 3_576
OW16 Cs3 O24 82.6(8) . 3_586
OW16 Cs3 O2 60.1(8) . 3_576
Cs2 Cs3 O30 154.0(7) . .
Cs2 Cs3 O32 97.8(6) . 3_586
Cs2 Cs3 O8 57.0(5) . 3_576
Cs2 Cs3 O29 83.7(7) . .
Cs2 Cs3 O19 96.2(6) . 3_576
Cs2 Cs3 O7 93.5(5) . 3_576
Cs2 Cs3 O20 57.8(6) . 3_576
Cs2 Cs3 O24 56.6(5) . 3_586
Cs2 Cs3 O18 142.6(7) . 3_576
Cs2 Cs3 O2 55.5(5) . 3_576
Cs2 Cs3 OW16 109.4(8) . .
O15 Si1 O14 111.4(10) . .
O15 Si1 O16 112.9(10) . .
O15 Si1 O13 104.7(10) . .
O16 Si1 O14 109.5(9) . .
O16 Si1 O13 109.0(9) . .
O13 Si1 O14 109.1(9) . .
OW9 OW10 OW8 17(7) . .
Na2 OW13 Cs1 80.3(17) 3_686 .

loop_
_geom_bond_atom_site_label_1
_geom_bond_atom_site_label_2
_geom_bond_distance
_geom_bond_site_symmetry_2
W8 Ce2 3.5107(17) 3_586
W8 O14 2.389(17) .
W8 O32 1.924(18) .
W8 O10 1.878(17) .
W8 O23 1.996(19) .
W8 O25 1.882(19) .
W8 O24 1.72(2) .
W8 Cs2 4.322(10) 3_586
W8 Cs3 3.904(14) 3_586
W9 Ce1 3.5726(17) .
W9 O14 2.356(17) .
W9 O33 1.814(18) .
W9 O11 1.957(18) .
W9 O25 1.961(19) .
W9 O27 1.888(18) .
W9 O26 1.74(2) .
W9 Cs1 4.013(3) 3_686
W9 Na3 3.37(2) .
W5 O15 2.269(19) .
W5 O17 1.937(19) .
W5 O29 1.817(18) .
W5 O19 1.880(19) .
W5 O7 2.058(19) .
W5 O18 1.74(2) .
W5 Cs3 3.825(13) 3_576
W5 Cs3 4.38(2) .
W3 O3 1.88(2) .
W3 O13 2.312(18) .
W3 O5 1.90(2) .
W3 O4 1.724(19) .
W3 O9 1.94(2) .
W3 O10 1.951(17) .
W1 O12 1.848(19) .
W1 O1 1.919(19) .
W1 O6 1.731(18) .
W1 O13 2.340(18) .
W1 O5 2.01(2) .
W1 O11 1.890(18) .
W1 Cs1 3.968(3) 3_686
W4 O15 2.272(18) .
W4 O17 1.939(19) .
W4 O12 2.030(19) .
W4 O34 1.826(19) .
W4 O27 1.920(18) .
W4 O28 1.73(2) .
W4 Cs1 4.097(4) 3_686
W4 Cs1 4.209(3) .
W2 O3 2.00(2) .
W2 O1 1.935(18) .
W2 O8 1.847(19) .
W2 O13 2.350(18) .
W2 O7 1.826(19) .
W2 O2 1.74(2) .
W2 Cs2 3.800(10) 3_576
W2 Cs3 4.002(13) 3_576
Ce1 Ce1 3.648(3) 3_586
Ce1 W7 3.6791(16) 3_586
Ce1 W6 3.5764(17) 3_586
Ce1 O14 2.571(17) .
Ce1 O33 2.246(18) .
Ce1 O30 2.256(19) 3_586
Ce1 O16 2.582(16) 3_586
Ce1 O31 2.397(17) 3_586
Ce1 O32 2.419(18) .
Ce1 O35 2.223(17) .
Ce1 O35 2.232(17) 3_586
Ce2 W8 3.5107(17) 3_586
Ce2 W7 3.5260(18) 3_586
Ce2 O31 2.495(17) 3_586
Ce2 O32 2.499(18) 3_586
Ce2 O36 2.400(16) .
Ce2 O37 2.45(2) .
Ce2 O35 2.131(17) .
Ce2 O29 2.272(18) .
Ce2 O34 2.290(19) .
Ce2 O23 2.414(18) 3_586
Ce2 C15 2.81(3) .
W7 Ce1 3.6791(16) 3_586
W7 Ce2 3.5259(18) 3_586
W7 O16 2.370(16) .
W7 O21 1.897(19) .
W7 O31 1.900(17) .
W7 O22 1.723(19) .
W7 O9 1.87(2) .
W7 O23 2.003(19) .
W7 Cs1 4.113(3) 3_586
W6 Ce1 3.5764(17) 3_586
W6 O30 1.811(18) .
W6 O16 2.378(17) .
W6 O21 1.915(18) .
W6 O8 1.985(19) .
W6 O19 1.917(19) .
W6 O20 1.701(19) .
W6 Cs2 3.884(10) 3_576
W6 Cs3 3.961(17) 3_576
W6 Cs3 4.488(14) .
O14 Si1 1.656(18) .
O15 Si1 1.615(19) .
O33 Na4 2.82(2) .
O30 Ce1 2.256(18) 3_586
O30 Na4 2.96(2) 3_586
O30 Cs3 3.46(2) .
O16 Ce1 2.582(16) 3_586
O16 Si1 1.630(17) .
O12 Cs1 3.561(19) 3_686
O31 Ce1 2.397(17) 3_586
O31 Ce2 2.495(17) 3_586
O31 Cs1 3.170(17) 3_586
O32 Ce2 2.499(18) 3_586
O32 Cs3 2.84(2) 3_586
O36 C15 1.35(3) .
O36 Cs1 3.182(16) .
O6 Cs1 3.328(19) 3_686
O6 Na1 2.41(2) .
O8 Cs2 3.13(2) 3_576
O8 Cs3 3.67(2) 3_576
O37 C15 1.24(4) .
O37 Cs2 2.77(2) .
O37 Cs3 3.78(3) .
O22 Cs1 3.435(19) 3_586
O13 Si1 1.652(19) .
O35 Ce1 2.232(16) 3_586
O29 Cs3 3.37(3) .
O11 Cs1 3.621(18) 3_686
O19 Cs3 3.26(2) 3_576
O19 Cs3 3.71(2) .
O7 Cs3 3.44(2) 3_576
O34 Cs1 3.101(19) .
O23 Ce2 2.414(18) 3_586
O25 Na3 2.39(3) .
O27 Cs1 3.447(18) 3_686
O20 Cs2 2.91(2) 3_576
O20 Cs3 3.31(3) 3_576
O24 Na1 2.53(2) 2
O24 Cs2 3.02(2) 3_586
O24 Cs3 3.54(2) 3_586
O18 Na4 2.87(2) 1_545
O18 Cs3 3.01(2) 3_576
O26 Cs1 3.30(2) 3_686
O26 Na3 2.73(3) .
O2 Cs2 2.91(2) 3_576
O2 Cs3 3.46(2) 3_576
O28 Cs1 3.37(2) 3_686
O28 Na4 2.99(2) 3_686
C15 C19 1.56(5) .
C19 C10 1.49(6) .
Cs1 O12 3.561(19) 3_686
Cs1 O31 3.170(17) 3_586
Cs1 O6 3.328(19) 3_686
Cs1 O22 3.44(2) 3_586
Cs1 O27 3.447(18) 3_686
Cs1 O26 3.30(2) 3_686
Cs1 O28 3.37(2) 3_686
Cs1 Na2 3.13(2) 3_686
Cs1 OW14 2.13(6) .
Cs1 OW13 2.58(5) .
Na1 O24 2.53(2) 2_545
Na1 OW4 2.50(3) .
Na1 OW3 2.42(5) .
Na1 OW5 2.39(3) .
Na1 Na2 4.15(3) .
Na1 Na3 4.02(3) 2_545
Na1 OW2 2.36(11) .
Na1 O38 2.44(4) 4_685
Na1 Cs2 4.048(16) 4_685
OW4 Na3 2.25(4) 2_545
OW3 OW2 1.01(11) .
OW5 Cs2 2.87(3) 4_685
Na4 O30 2.96(2) 3_586
Na4 O18 2.87(2) 1_565
Na4 O28 2.99(2) 3_686
Na4 Na2 2.88(3) 3_686
Na4 OW11 1.93(10) .
Na4 OW12 2.90(11) .
Na4 Cs3 4.30(2) 3_586
Na2 Cs1 3.13(2) 3_686
Na2 Na4 2.88(3) 3_686
Na2 O38 2.94(4) 4_685
Na2 OW7 2.98(6) .
Na2 OW13 2.26(6) 3_686
OW1 Na3 2.54(5) 2_545
OW1 OW2 1.68(11) .
Na3 Na1 4.02(3) 2
Na3 OW4 2.25(4) 2
Na3 OW1 2.54(5) 2
Na3 OW16 2.27(4) 3_586
Na3 OW9 2.56(10) .
Na3 OW8 2.14(8) .
Na3 Cs3 4.55(3) 3_586
C10 C0AA 1.52(6) .
C5 C0AA 1.45(6) .
C5 O39 1.32(5) .
C5 O38 1.21(5) .
OW16 Na3 2.27(4) 3_586
OW16 Cs3 3.25(4) .
O39 Cs2 3.01(3) 2_556
O38 Na1 2.44(4) 4_586
O38 Na2 2.94(4) 4_586
OW12 OW12 1.06(17) 3_696
OW9 OW8 0.78(10) .
OW9 OW10 0.99(12) .
OW8 OW10 1.68(13) .
Cs2 W8 4.322(10) 3_586
Cs2 W2 3.800(10) 3_576
Cs2 W6 3.884(10) 3_576
Cs2 O8 3.13(2) 3_576
Cs2 O20 2.91(2) 3_576
Cs2 O24 3.02(2) 3_586
Cs2 O2 2.91(2) 3_576
Cs2 Na1 4.048(16) 4_586
Cs2 OW5 2.87(3) 4_586
Cs2 Cs3 2.55(2) .
Cs3 O32 2.84(2) 3_586
Cs3 O8 3.67(2) 3_576
Cs3 O19 3.26(2) 3_576
Cs3 O7 3.44(2) 3_576
Cs3 O20 3.31(3) 3_576
Cs3 O24 3.54(2) 3_586
Cs3 O18 3.01(2) 3_576
Cs3 O2 3.46(2) 3_576
OW13 Na2 2.26(6) 3_686

loop_
_twin_individual_id
_twin_individual_mass_fraction_refined
1 0.8969(9)
2 0.1031(9)
